data_1563601
loop_
_publ_author_name
'Min, Sehye'
'Choi, Jonghoon'
'Yoo, Changho'
'Graham, Peter M.'
'Lee, Yunho'

_publ_section_title
;
 Ni(0)-Promoted Activation of Csp2--H and Csp2--O Bonds
;
_journal_name_full 'Chemical Science'
_journal_paper_doi 10.1039/D1SC02210E
_journal_year 2021
_chemical_formula_moiety 'C44 H67 N Ni O2 P2'
_chemical_formula_sum 'C44 H67 N Ni O2 P2'
_chemical_formula_weight 762.63
_chemical_properties_physical Air-sensitive,Moisture-sensitive,Oxygen-sensitive
_space_group_crystal_system monoclinic
_space_group_IT_number 14
_space_group_name_Hall '-P 2ybc'
_space_group_name_H-M_alt 'P 1 21/c 1'
_atom_sites_solution_hydrogens geom
_audit_creation_method SHELXL-2013
_audit_update_record
;
2019-11-26 deposited with the CCDC.	2021-06-17 downloaded from the CCDC.
;
_cell_angle_alpha 90
_cell_angle_beta 97.868(2)
_cell_angle_gamma 90
_cell_formula_units_Z 4
_cell_length_a 13.3710(5)
_cell_length_b 22.6835(9)
_cell_length_c 13.9334(5)
_cell_measurement_reflns_used 79074
_cell_measurement_temperature 120(2)
_cell_measurement_theta_max 33.693
_cell_measurement_theta_min 2.174
_cell_volume 4186.2(3)
_computing_cell_refinement 'Bruker SMART'
_computing_data_collection 'Bruker SMART'
_computing_data_reduction 'Bruker SMART'
_computing_molecular_graphics 'Bruker SHELXTL'
_computing_publication_material 'Bruker SHELXTL'
_computing_structure_refinement 'SHELXL-2013 (Sheldrick, 2013)'
_computing_structure_solution 'SHELXL-2013 (Sheldrick, 2013)'
_diffrn_ambient_temperature 120(2)
_diffrn_measured_fraction_theta_full 0.999
_diffrn_measured_fraction_theta_max 0.993
_diffrn_measurement_device_type 'CCD area detector'
_diffrn_measurement_method 'phi and omega scans'
_diffrn_radiation_type MoK\a
_diffrn_radiation_wavelength 0.71073
_diffrn_reflns_av_R_equivalents 0.0696
_diffrn_reflns_av_unetI/netI 0.0621
_diffrn_reflns_Laue_measured_fraction_full 0.999
_diffrn_reflns_Laue_measured_fraction_max 0.993
_diffrn_reflns_limit_h_max 20
_diffrn_reflns_limit_h_min -20
_diffrn_reflns_limit_k_max 35
_diffrn_reflns_limit_k_min -34
_diffrn_reflns_limit_l_max 21
_diffrn_reflns_limit_l_min -21
_diffrn_reflns_number 79074
_diffrn_reflns_point_group_measured_fraction_full 0.999
_diffrn_reflns_point_group_measured_fraction_max 0.993
_diffrn_reflns_theta_full 25.242
_diffrn_reflns_theta_max 33.693
_diffrn_reflns_theta_min 2.174
_exptl_absorpt_coefficient_mu 0.575
_exptl_absorpt_correction_type multi-scan
_exptl_absorpt_process_details SADABS
_exptl_crystal_colour yellow
_exptl_crystal_density_diffrn 1.210
_exptl_crystal_density_meas ?
_exptl_crystal_density_method 'not measured'
_exptl_crystal_description dot
_exptl_crystal_F_000 1648
_exptl_crystal_recrystallization_method 'Re-crystallisation from solvent: THF'
_exptl_crystal_size_max 0.290
_exptl_crystal_size_mid 0.090
_exptl_crystal_size_min 0.060
_exptl_transmission_factor_max 0.7466
_exptl_transmission_factor_min 0.6578
_refine_diff_density_max 1.104
_refine_diff_density_min -0.763
_refine_diff_density_rms 0.094
_refine_ls_extinction_method none
_refine_ls_goodness_of_fit_ref 1.026
_refine_ls_hydrogen_treatment constr
_refine_ls_matrix_type full
_refine_ls_number_parameters 554
_refine_ls_number_reflns 16544
_refine_ls_number_restraints 22
_refine_ls_restrained_S_all 1.029
_refine_ls_R_factor_all 0.0921
_refine_ls_R_factor_gt 0.0599
_refine_ls_shift/su_max 0.009
_refine_ls_shift/su_mean 0.000
_refine_ls_structure_factor_coef Fsqd
_refine_ls_weighting_details 'w=1/[\s^2^(Fo^2^)+(0.0883P)^2^+1.4200P] where P=(Fo^2^+2Fc^2^)/3'
_refine_ls_weighting_scheme calc
_refine_ls_wR_factor_gt 0.1527
_refine_ls_wR_factor_ref 0.1708
_reflns_Friedel_coverage 0.000
_reflns_number_gt 11509
_reflns_number_total 16544
_reflns_threshold_expression 'I > 2\s(I)'
_cod_data_source_file d1sc02210e2.cif
_cod_data_source_block 0557A-1_a
_cod_depositor_comments
;
The following automatic conversions were performed:

data item '_exptl_crystal_density_meas' value 'not measured' was
changed to '?' -- the value is perceived as not measured.

Automatic conversion script
Id: cif_fix_values 7556 2019-12-06 15:28:31Z antanas 
;
_cod_original_sg_symbol_H-M 'P 21/c'
_cod_database_code 1563601
_shelx_space_group_comment
;
The symmetry employed for this shelxl refinement is uniquely defined
by the following loop, which should always be used as a source of
symmetry information in preference to the above space-group names.
They are only intended as comments.
;
_shelx_estimated_absorpt_t_min 0.851
_shelx_estimated_absorpt_t_max 0.966
_shelxl_version_number 2013-4

loop_
_space_group_symop_operation_xyz
'x, y, z'
'-x, y+1/2, -z+1/2'
'-x, -y, -z'
'x, -y-1/2, z-1/2'

loop_
_atom_site_label
_atom_site_type_symbol
_atom_site_fract_x
_atom_site_fract_y
_atom_site_fract_z
_atom_site_U_iso_or_equiv
_atom_site_adp_type
_atom_site_occupancy
_atom_site_site_symmetry_order
_atom_site_calc_flag
_atom_site_refinement_flags_posn
_atom_site_refinement_flags_adp
_atom_site_refinement_flags_occupancy
_atom_site_disorder_assembly
_atom_site_disorder_group
C1 C 0.48899(13) 0.40434(8) 0.78517(12) 0.0203(3) Uani 1 1 d . . . . .
C2 C 0.39628(13) 0.41112(9) 0.82251(13) 0.0220(3) Uani 1 1 d . . . . .
C3 C 0.39399(14) 0.41813(9) 0.92182(13) 0.0249(4) Uani 1 1 d . . . . .
H3 H 0.3309 0.4212 0.9455 0.030 Uiso 1 1 calc R U . . .
C4 C 0.48297(15) 0.42060(9) 0.98656(13) 0.0258(4) Uani 1 1 d . . . . .
C5 C 0.57372(15) 0.41679(9) 0.94814(14) 0.0260(4) Uani 1 1 d . . . . .
H5 H 0.6349 0.4197 0.9914 0.031 Uiso 1 1 calc R U . . .
C6 C 0.57988(13) 0.40898(9) 0.85005(13) 0.0228(3) Uani 1 1 d . . . . .
C7 C 0.68347(13) 0.40477(10) 0.81547(14) 0.0257(4) Uani 1 1 d . . . . .
C8 C 0.67144(13) 0.39340(9) 0.70647(14) 0.0243(4) Uani 1 1 d . . . . .
C9 C 0.75700(15) 0.38936(10) 0.65924(16) 0.0315(4) Uani 1 1 d . . . . .
H9 H 0.8213 0.3947 0.6967 0.038 Uiso 1 1 calc R U . . .
C10 C 0.75357(15) 0.37807(11) 0.56093(17) 0.0350(5) Uani 1 1 d . . . . .
C11 C 0.65898(15) 0.36834(10) 0.50759(15) 0.0289(4) Uani 1 1 d . . . . .
H11 H 0.6542 0.3593 0.4405 0.035 Uiso 1 1 calc R U . . .
C12 C 0.57134(13) 0.37163(9) 0.55118(13) 0.0229(3) Uani 1 1 d . . . . .
C13 C 0.57563(13) 0.38624(8) 0.65043(13) 0.0208(3) Uani 1 1 d . . . . .
C14 C 0.48137(17) 0.42818(10) 1.09402(14) 0.0318(4) Uani 1 1 d . . . . .
H14A H 0.5158 0.3948 1.1288 0.048 Uiso 1 1 calc R U . . .
H14B H 0.4113 0.4298 1.1072 0.048 Uiso 1 1 calc R U . . .
H14C H 0.5160 0.4649 1.1158 0.048 Uiso 1 1 calc R U . . .
C15 C 0.84884(18) 0.37502(16) 0.5135(2) 0.0535(8) Uani 1 1 d . . . . .
H15A H 0.8656 0.4145 0.4919 0.080 Uiso 1 1 calc R U . . .
H15B H 0.8380 0.3485 0.4575 0.080 Uiso 1 1 calc R U . . .
H15C H 0.9045 0.3601 0.5602 0.080 Uiso 1 1 calc R U . . .
C16 C 0.74201(17) 0.46256(12) 0.83916(17) 0.0392(5) Uani 1 1 d . . . . .
H16A H 0.8094 0.4592 0.8195 0.059 Uiso 1 1 calc R U . . .
H16B H 0.7484 0.4701 0.9090 0.059 Uiso 1 1 calc R U . . .
H16C H 0.7055 0.4952 0.8041 0.059 Uiso 1 1 calc R U . . .
C17 C 0.74357(18) 0.35331(13) 0.86882(18) 0.0435(6) Uani 1 1 d . . . . .
H17A H 0.7054 0.3166 0.8566 0.065 Uiso 1 1 calc R U . . .
H17B H 0.7544 0.3613 0.9386 0.065 Uiso 1 1 calc R U . . .
H17C H 0.8090 0.3495 0.8451 0.065 Uiso 1 1 calc R U . . .
C18 C 0.19631(15) 0.35941(10) 0.77667(15) 0.0295(4) Uani 1 1 d . . . . .
H18 H 0.1933 0.3699 0.8459 0.035 Uiso 1 1 calc R U . . .
C19 C 0.23632(19) 0.29642(11) 0.77367(19) 0.0408(5) Uani 1 1 d . . . . .
H19A H 0.1946 0.2700 0.8073 0.061 Uiso 1 1 calc R U . . .
H19B H 0.3063 0.2950 0.8056 0.061 Uiso 1 1 calc R U . . .
H19C H 0.2337 0.2838 0.7061 0.061 Uiso 1 1 calc R U . . .
C20 C 0.08934(16) 0.36497(13) 0.72121(18) 0.0388(5) Uani 1 1 d . . . . .
H20A H 0.0913 0.3581 0.6521 0.058 Uiso 1 1 calc R U . . .
H20B H 0.0632 0.4046 0.7305 0.058 Uiso 1 1 calc R U . . .
H20C H 0.0452 0.3357 0.7457 0.058 Uiso 1 1 calc R U . . .
C21 C 0.23002(16) 0.48333(10) 0.72564(15) 0.0295(4) Uani 1 1 d . . . . .
H21 H 0.1684 0.4818 0.6761 0.035 Uiso 1 1 calc R U . . .
C22 C 0.1959(2) 0.50429(12) 0.82083(19) 0.0438(6) Uani 1 1 d . . . . .
H22A H 0.2553 0.5115 0.8689 0.066 Uiso 1 1 calc R U . . .
H22B H 0.1537 0.4739 0.8451 0.066 Uiso 1 1 calc R U . . .
H22C H 0.1570 0.5408 0.8093 0.066 Uiso 1 1 calc R U . . .
C23 C 0.30217(18) 0.52809(11) 0.68953(18) 0.0368(5) Uani 1 1 d . . . . .
H23A H 0.2693 0.5668 0.6823 0.055 Uiso 1 1 calc R U . . .
H23B H 0.3197 0.5152 0.6268 0.055 Uiso 1 1 calc R U . . .
H23C H 0.3637 0.5309 0.7364 0.055 Uiso 1 1 calc R U . . .
C24 C 0.43261(16) 0.27798(9) 0.47199(16) 0.0289(4) Uani 1 1 d . . . . .
H24 H 0.3628 0.2707 0.4381 0.035 Uiso 1 1 calc R U . . .
C25 C 0.4409(2) 0.24631(11) 0.56975(19) 0.0403(5) Uani 1 1 d . . . . .
H25A H 0.4291 0.2040 0.5590 0.060 Uiso 1 1 calc R U . . .
H25B H 0.3902 0.2622 0.6074 0.060 Uiso 1 1 calc R U . . .
H25C H 0.5085 0.2525 0.6054 0.060 Uiso 1 1 calc R U . . .
C26 C 0.50578(19) 0.25211(11) 0.40799(19) 0.0387(5) Uani 1 1 d . . . . .
H26A H 0.5753 0.2577 0.4394 0.058 Uiso 1 1 calc R U . . .
H26B H 0.4967 0.2721 0.3451 0.058 Uiso 1 1 calc R U . . .
H26C H 0.4923 0.2099 0.3985 0.058 Uiso 1 1 calc R U . . .
C27 C 0.43669(15) 0.39201(9) 0.37090(13) 0.0260(4) Uani 1 1 d . . . . .
H27 H 0.4973 0.3791 0.3415 0.031 Uiso 1 1 calc R U . . .
C28 C 0.44021(17) 0.45922(10) 0.38022(16) 0.0329(4) Uani 1 1 d . . . . .
H28A H 0.4440 0.4768 0.3166 0.049 Uiso 1 1 calc R U . . .
H28B H 0.4997 0.4708 0.4253 0.049 Uiso 1 1 calc R U . . .
H28C H 0.3791 0.4732 0.4047 0.049 Uiso 1 1 calc R U . . .
C29 C 0.34209(17) 0.37152(11) 0.30385(15) 0.0330(4) Uani 1 1 d . . . . .
H29A H 0.2817 0.3818 0.3329 0.049 Uiso 1 1 calc R U . . .
H29B H 0.3448 0.3287 0.2951 0.049 Uiso 1 1 calc R U . . .
H29C H 0.3395 0.3910 0.2408 0.049 Uiso 1 1 calc R U . . .
C30 C 0.23268(14) 0.38275(10) 0.51973(14) 0.0271(4) Uani 1 1 d D . . . .
C37 C 0.8678(5) 0.2709(3) 0.2208(5) 0.129(2) Uani 1 1 d . . . . .
H37A H 0.8649 0.2291 0.2409 0.155 Uiso 1 1 calc R U . . .
H37B H 0.9390 0.2842 0.2300 0.155 Uiso 1 1 calc R U . . .
C38 C 0.8208(5) 0.2792(4) 0.1208(4) 0.129(2) Uani 1 1 d . . . . .
H38A H 0.8538 0.3114 0.0889 0.154 Uiso 1 1 calc R U . . .
H38B H 0.8234 0.2426 0.0825 0.154 Uiso 1 1 calc R U . . .
C39 C 0.7218(4) 0.2938(5) 0.1318(4) 0.205(6) Uani 1 1 d . . . . .
H39A H 0.7015 0.3297 0.0937 0.246 Uiso 1 1 calc R U . . .
H39B H 0.6762 0.2614 0.1062 0.246 Uiso 1 1 calc R U . . .
C40 C 0.7118(4) 0.3034(3) 0.2261(4) 0.124(2) Uani 1 1 d . . . . .
H40A H 0.6746 0.2708 0.2525 0.149 Uiso 1 1 calc R U . . .
H40B H 0.6761 0.3409 0.2341 0.149 Uiso 1 1 calc R U . . .
N1 N 0.48476(11) 0.39301(7) 0.68664(11) 0.0208(3) Uani 1 1 d . . . . .
Ni1 Ni 0.35757(2) 0.38675(2) 0.60406(2) 0.02007(7) Uani 1 1 d . . . . .
O1 O 0.8094(4) 0.3058(4) 0.2703(4) 0.254(5) Uani 1 1 d . . . . .
P1 P 0.28737(3) 0.40942(2) 0.73000(3) 0.02164(10) Uani 1 1 d . . . . .
P2 P 0.44449(3) 0.35851(2) 0.49240(3) 0.02106(10) Uani 1 1 d . . . . .
C31A C 0.1864(9) 0.4359(4) 0.4754(8) 0.0292(11) Uani 0.762(7) 1 d . . P . .
H31A H 0.2157 0.4732 0.4925 0.035 Uiso 0.762(7) 1 calc R U P . .
C32A C 0.0996(6) 0.4324(5) 0.4082(7) 0.051(2) Uani 0.762(7) 1 d . . P . .
C33A C 0.0500(10) 0.3791(4) 0.3846(9) 0.0442(12) Uani 0.762(7) 1 d . . P . .
H33A H -0.0108 0.3778 0.3405 0.053 Uiso 0.762(7) 1 calc R U P . .
C34A C 0.0920(7) 0.3286(4) 0.4272(8) 0.045(2) Uani 0.762(7) 1 d . . P . .
H34A H 0.0600 0.2917 0.4124 0.054 Uiso 0.762(7) 1 calc R U P . .
C35A C 0.1806(8) 0.3311(4) 0.4915(8) 0.035(2) Uani 0.762(7) 1 d . . P . .
H35A H 0.2077 0.2951 0.5182 0.042 Uiso 0.762(7) 1 calc R U P . .
C36A C 0.0504(3) 0.48579(19) 0.3670(3) 0.0513(11) Uani 0.762(7) 1 d . . P . .
H36A H 0.0028 0.4756 0.3095 0.077 Uiso 0.762(7) 1 calc R U P . .
H36B H 0.1014 0.5130 0.3486 0.077 Uiso 0.762(7) 1 calc R U P . .
H36C H 0.0138 0.5047 0.4151 0.077 Uiso 0.762(7) 1 calc R U P . .
C31B C 0.191(2) 0.3249(9) 0.501(3) 0.022(4) Uani 0.238(7) 1 d D . P . .
H31B H 0.2224 0.2906 0.5305 0.026 Uiso 0.238(7) 1 calc R U P . .
C32B C 0.102(2) 0.3225(11) 0.437(2) 0.037(7) Uani 0.238(7) 1 d D . P . .
C33B C 0.057(4) 0.3737(10) 0.398(3) 0.0442(12) Uani 0.238(7) 1 d D . P . .
H33B H -0.0040 0.3697 0.3543 0.053 Uiso 0.238(7) 1 calc R U P . .
C34B C 0.0942(12) 0.4304(9) 0.4176(15) 0.016(3) Uani 0.238(7) 1 d D . P . .
H34B H 0.0633 0.4660 0.3926 0.019 Uiso 0.238(7) 1 calc R U P . .
C35B C 0.191(3) 0.4260(16) 0.484(3) 0.0292(11) Uani 0.238(7) 1 d . . P . .
H35B H 0.2234 0.4624 0.5018 0.035 Uiso 0.238(7) 1 calc R U P . .
C36B C 0.0350(9) 0.2732(6) 0.4102(10) 0.061(4) Uani 0.238(7) 1 d . . P . .
H36D H -0.0352 0.2863 0.4077 0.091 Uiso 0.238(7) 1 calc R U P . .
H36E H 0.0486 0.2417 0.4584 0.091 Uiso 0.238(7) 1 calc R U P . .
H36F H 0.0460 0.2584 0.3465 0.091 Uiso 0.238(7) 1 calc R U P . .
O2A O 0.1767(5) 0.0982(3) 0.5335(8) 0.082(3) Uani 0.470(8) 1 d D . P . .
C41A C 0.1098(15) 0.0956(11) 0.6027(13) 0.203(13) Uani 0.470(8) 1 d D . P . .
H41A H 0.1137 0.1291 0.6486 0.244 Uiso 0.470(8) 1 calc R U P . .
H41B H 0.1060 0.0571 0.6353 0.244 Uiso 0.470(8) 1 calc R U P . .
C42A C 0.0169(7) 0.1059(5) 0.4836(10) 0.096(3) Uani 0.470(8) 1 d . U P . .
H42A H 0.0364 0.0849 0.4266 0.115 Uiso 0.470(8) 1 calc R U P . .
H42B H -0.0551 0.0995 0.4902 0.115 Uiso 0.470(8) 1 calc R U P . .
C43A C 0.0493(12) 0.1653(6) 0.4929(12) 0.143(7) Uani 0.470(8) 1 d . . P . .
H43A H 0.0050 0.1898 0.5281 0.172 Uiso 0.470(8) 1 calc R U P . .
H43B H 0.0562 0.1836 0.4296 0.172 Uiso 0.470(8) 1 calc R U P . .
C44A C 0.1486(16) 0.1531(9) 0.551(3) 0.237(17) Uani 0.470(8) 1 d D . P . .
H44A H 0.1997 0.1815 0.5344 0.284 Uiso 0.470(8) 1 calc R U P . .
H44B H 0.1432 0.1577 0.6212 0.284 Uiso 0.470(8) 1 calc R U P . .
O2B O 0.0658(7) 0.0742(3) 0.5365(7) 0.110(3) Uani 0.530(8) 1 d D . P . .
C41B C 0.0332(11) 0.1100(6) 0.6028(13) 0.150(7) Uani 0.530(8) 1 d D . P . .
H41C H 0.0340 0.0886 0.6648 0.181 Uiso 0.530(8) 1 calc R U P . .
H41D H -0.0371 0.1224 0.5802 0.181 Uiso 0.530(8) 1 calc R U P . .
C42B C 0.1019(7) 0.1649(4) 0.6184(6) 0.081(3) Uani 0.530(8) 1 d . . P . .
H42C H 0.0632 0.2011 0.5987 0.098 Uiso 0.530(8) 1 calc R U P . .
H42D H 0.1310 0.1685 0.6874 0.098 Uiso 0.530(8) 1 calc R U P . .
C43B C 0.1798(6) 0.1560(4) 0.5594(5) 0.0528(16) Uani 0.530(8) 1 d . . P . .
H43C H 0.2431 0.1414 0.5971 0.063 Uiso 0.530(8) 1 calc R U P . .
H43D H 0.1937 0.1921 0.5234 0.063 Uiso 0.530(8) 1 calc R U P . .
C44B C 0.1250(12) 0.1072(7) 0.4909(7) 0.145(7) Uani 0.530(8) 1 d . . P . .
H44C H 0.0843 0.1263 0.4347 0.174 Uiso 0.530(8) 1 calc R U P . .
H44D H 0.1762 0.0820 0.4662 0.174 Uiso 0.530(8) 1 calc R U P . .

loop_
_atom_site_aniso_label
_atom_site_aniso_U_11
_atom_site_aniso_U_22
_atom_site_aniso_U_33
_atom_site_aniso_U_23
_atom_site_aniso_U_13
_atom_site_aniso_U_12
C1 0.0207(7) 0.0219(8) 0.0185(7) 0.0013(6) 0.0034(6) 0.0010(6)
C2 0.0209(7) 0.0248(9) 0.0204(8) 0.0006(6) 0.0032(6) 0.0007(6)
C3 0.0256(8) 0.0289(10) 0.0210(8) 0.0018(7) 0.0063(6) 0.0004(7)
C4 0.0313(9) 0.0276(10) 0.0183(8) -0.0003(7) 0.0024(6) -0.0006(7)
C5 0.0258(8) 0.0302(10) 0.0207(8) 0.0012(7) -0.0011(6) -0.0012(7)
C6 0.0221(8) 0.0259(9) 0.0203(8) 0.0014(7) 0.0021(6) 0.0009(7)
C7 0.0184(7) 0.0355(10) 0.0227(8) 0.0029(7) 0.0009(6) 0.0007(7)
C8 0.0190(7) 0.0299(10) 0.0242(8) -0.0002(7) 0.0034(6) 0.0002(7)
C9 0.0187(8) 0.0445(12) 0.0310(10) -0.0024(9) 0.0025(7) -0.0016(8)
C10 0.0205(8) 0.0526(14) 0.0334(11) -0.0045(9) 0.0092(7) 0.0017(8)
C11 0.0248(9) 0.0379(11) 0.0250(9) -0.0044(8) 0.0073(7) 0.0003(8)
C12 0.0203(7) 0.0255(9) 0.0234(8) -0.0022(7) 0.0045(6) 0.0012(6)
C13 0.0199(7) 0.0213(8) 0.0215(8) 0.0017(6) 0.0039(6) 0.0019(6)
C14 0.0390(11) 0.0364(11) 0.0200(8) 0.0002(8) 0.0045(7) -0.0034(9)
C15 0.0269(11) 0.096(2) 0.0398(13) -0.0115(14) 0.0138(9) -0.0029(12)
C16 0.0296(10) 0.0546(15) 0.0338(11) -0.0108(10) 0.0049(8) -0.0127(10)
C17 0.0343(11) 0.0590(16) 0.0375(12) 0.0157(11) 0.0064(9) 0.0186(11)
C18 0.0242(8) 0.0390(12) 0.0259(9) 0.0062(8) 0.0050(7) -0.0041(8)
C19 0.0406(12) 0.0364(13) 0.0447(13) 0.0120(10) 0.0031(10) -0.0045(10)
C20 0.0223(9) 0.0551(15) 0.0390(12) 0.0042(11) 0.0042(8) -0.0052(9)
C21 0.0285(9) 0.0314(10) 0.0292(9) 0.0020(8) 0.0060(7) 0.0083(8)
C22 0.0490(14) 0.0444(14) 0.0413(13) -0.0040(11) 0.0175(11) 0.0122(11)
C23 0.0414(12) 0.0311(11) 0.0378(11) 0.0038(9) 0.0049(9) -0.0001(9)
C24 0.0294(9) 0.0238(9) 0.0340(10) -0.0063(8) 0.0061(7) 0.0000(7)
C25 0.0483(13) 0.0283(11) 0.0459(13) 0.0056(10) 0.0124(11) 0.0028(10)
C26 0.0407(12) 0.0323(12) 0.0444(13) -0.0125(10) 0.0104(10) 0.0035(9)
C27 0.0277(9) 0.0318(10) 0.0190(8) -0.0009(7) 0.0052(6) -0.0018(7)
C28 0.0379(11) 0.0316(11) 0.0294(10) 0.0042(8) 0.0059(8) -0.0016(9)
C29 0.0351(10) 0.0437(12) 0.0196(8) -0.0017(8) 0.0019(7) -0.0028(9)
C30 0.0212(8) 0.0392(11) 0.0213(8) -0.0011(7) 0.0039(6) 0.0018(7)
C37 0.099(4) 0.122(5) 0.156(6) 0.022(4) -0.019(4) 0.039(4)
C38 0.133(5) 0.175(7) 0.081(4) -0.008(4) 0.026(3) -0.018(5)
C39 0.060(3) 0.485(18) 0.070(3) 0.053(6) 0.008(2) -0.017(5)
C40 0.097(4) 0.150(5) 0.120(5) -0.047(4) 0.000(3) 0.011(4)
N1 0.0187(6) 0.0254(8) 0.0186(6) -0.0004(5) 0.0033(5) 0.0016(5)
Ni1 0.01778(11) 0.02468(13) 0.01784(11) 0.00009(8) 0.00274(7) 0.00136(8)
O1 0.129(4) 0.440(12) 0.169(5) -0.203(7) -0.069(3) 0.085(5)
P1 0.01856(19) 0.0269(2) 0.0199(2) 0.00183(17) 0.00442(15) 0.00204(17)
P2 0.0210(2) 0.0230(2) 0.0196(2) -0.00179(16) 0.00407(15) 0.00011(16)
C31A 0.0252(14) 0.040(4) 0.023(2) 0.005(2) 0.0027(15) 0.010(2)
C32A 0.040(3) 0.084(5) 0.031(3) 0.008(3) 0.008(2) 0.031(3)
C33A 0.022(2) 0.081(3) 0.028(4) -0.0065(19) -0.0040(19) 0.0051(19)
C34A 0.0200(18) 0.079(6) 0.035(3) -0.017(3) -0.0004(17) -0.011(3)
C35A 0.023(3) 0.055(4) 0.027(3) 0.000(2) 0.004(2) -0.001(2)
C36A 0.0398(18) 0.067(3) 0.0449(19) 0.0080(17) -0.0010(14) 0.0172(17)
C31B 0.019(7) 0.021(5) 0.023(7) -0.004(5) -0.007(4) -0.004(5)
C32B 0.056(16) 0.023(6) 0.036(11) 0.002(6) 0.022(10) -0.004(7)
C33B 0.022(2) 0.081(3) 0.028(4) -0.0065(19) -0.0040(19) 0.0051(19)
C34B 0.005(4) 0.030(6) 0.013(5) -0.003(4) 0.001(3) -0.005(4)
C35B 0.0252(14) 0.040(4) 0.023(2) 0.005(2) 0.0027(15) 0.010(2)
C36B 0.058(8) 0.043(7) 0.082(10) -0.037(7) 0.013(7) -0.012(6)
O2A 0.069(4) 0.041(3) 0.148(8) -0.003(4) 0.061(5) -0.006(3)
C41A 0.25(3) 0.16(2) 0.156(19) 0.035(16) -0.10(2) 0.07(2)
C42A 0.058(5) 0.094(6) 0.124(7) 0.004(6) -0.025(5) 0.008(4)
C43A 0.178(14) 0.095(9) 0.181(14) 0.072(9) 0.112(12) 0.073(9)
C44A 0.19(3) 0.21(3) 0.30(4) -0.13(3) -0.02(2) -0.11(2)
O2B 0.132(7) 0.085(5) 0.121(7) -0.015(5) 0.047(6) -0.034(5)
C41B 0.142(11) 0.127(11) 0.216(17) -0.054(10) 0.145(12) -0.033(8)
C42B 0.077(5) 0.093(6) 0.078(5) -0.044(5) 0.026(4) -0.015(4)
C43B 0.044(3) 0.065(4) 0.047(3) -0.009(3) -0.002(2) -0.009(3)
C44B 0.131(12) 0.25(2) 0.065(6) -0.065(9) 0.055(7) -0.044(12)

loop_
_atom_type_symbol
_atom_type_description
_atom_type_scat_dispersion_real
_atom_type_scat_dispersion_imag
_atom_type_scat_source
C C 0.0033 0.0016 'International Tables Vol C Tables 4.2.6.8 and 6.1.1.4'
H H 0.0000 0.0000 'International Tables Vol C Tables 4.2.6.8 and 6.1.1.4'
N N 0.0061 0.0033 'International Tables Vol C Tables 4.2.6.8 and 6.1.1.4'
O O 0.0106 0.0060 'International Tables Vol C Tables 4.2.6.8 and 6.1.1.4'
P P 0.1023 0.0942 'International Tables Vol C Tables 4.2.6.8 and 6.1.1.4'
Ni Ni 0.3393 1.1124 'International Tables Vol C Tables 4.2.6.8 and 6.1.1.4'

loop_
_geom_angle_atom_site_label_1
_geom_angle_atom_site_label_2
_geom_angle_atom_site_label_3
_geom_angle
_geom_angle_site_symmetry_1
_geom_angle_site_symmetry_3
_geom_angle_publ_flag
N1 C1 C6 124.03(16) . . ?
N1 C1 C2 117.60(16) . . ?
C6 C1 C2 118.37(16) . . ?
C3 C2 C1 120.99(16) . . ?
C3 C2 P1 125.70(14) . . ?
C1 C2 P1 113.30(13) . . ?
C4 C3 C2 120.89(17) . . ?
C4 C3 H3 119.6 . . ?
C2 C3 H3 119.6 . . ?
C3 C4 C5 117.40(17) . . ?
C3 C4 C14 121.34(18) . . ?
C5 C4 C14 121.26(18) . . ?
C6 C5 C4 123.82(17) . . ?
C6 C5 H5 118.1 . . ?
C4 C5 H5 118.1 . . ?
C5 C6 C1 118.39(16) . . ?
C5 C6 C7 119.67(16) . . ?
C1 C6 C7 121.94(16) . . ?
C8 C7 C6 110.30(15) . . ?
C8 C7 C16 109.78(17) . . ?
C6 C7 C16 109.56(17) . . ?
C8 C7 C17 109.10(18) . . ?
C6 C7 C17 109.17(17) . . ?
C16 C7 C17 108.89(19) . . ?
C9 C8 C13 118.02(18) . . ?
C9 C8 C7 119.82(17) . . ?
C13 C8 C7 122.16(16) . . ?
C10 C9 C8 123.90(19) . . ?
C10 C9 H9 118.1 . . ?
C8 C9 H9 118.1 . . ?
C9 C10 C11 117.41(18) . . ?
C9 C10 C15 121.5(2) . . ?
C11 C10 C15 121.0(2) . . ?
C12 C11 C10 120.98(18) . . ?
C12 C11 H11 119.5 . . ?
C10 C11 H11 119.5 . . ?
C11 C12 C13 120.94(17) . . ?
C11 C12 P2 125.98(15) . . ?
C13 C12 P2 113.08(13) . . ?
N1 C13 C8 123.96(16) . . ?
N1 C13 C12 117.46(16) . . ?
C8 C13 C12 118.58(16) . . ?
C4 C14 H14A 109.5 . . ?
C4 C14 H14B 109.5 . . ?
H14A C14 H14B 109.5 . . ?
C4 C14 H14C 109.5 . . ?
H14A C14 H14C 109.5 . . ?
H14B C14 H14C 109.5 . . ?
C10 C15 H15A 109.5 . . ?
C10 C15 H15B 109.5 . . ?
H15A C15 H15B 109.5 . . ?
C10 C15 H15C 109.5 . . ?
H15A C15 H15C 109.5 . . ?
H15B C15 H15C 109.5 . . ?
C7 C16 H16A 109.5 . . ?
C7 C16 H16B 109.5 . . ?
H16A C16 H16B 109.5 . . ?
C7 C16 H16C 109.5 . . ?
H16A C16 H16C 109.5 . . ?
H16B C16 H16C 109.5 . . ?
C7 C17 H17A 109.5 . . ?
C7 C17 H17B 109.5 . . ?
H17A C17 H17B 109.5 . . ?
C7 C17 H17C 109.5 . . ?
H17A C17 H17C 109.5 . . ?
H17B C17 H17C 109.5 . . ?
C19 C18 C20 111.6(2) . . ?
C19 C18 P1 108.33(15) . . ?
C20 C18 P1 112.71(15) . . ?
C19 C18 H18 108.0 . . ?
C20 C18 H18 108.0 . . ?
P1 C18 H18 108.0 . . ?
C18 C19 H19A 109.5 . . ?
C18 C19 H19B 109.5 . . ?
H19A C19 H19B 109.5 . . ?
C18 C19 H19C 109.5 . . ?
H19A C19 H19C 109.5 . . ?
H19B C19 H19C 109.5 . . ?
C18 C20 H20A 109.5 . . ?
C18 C20 H20B 109.5 . . ?
H20A C20 H20B 109.5 . . ?
C18 C20 H20C 109.5 . . ?
H20A C20 H20C 109.5 . . ?
H20B C20 H20C 109.5 . . ?
C23 C21 C22 110.7(2) . . ?
C23 C21 P1 109.64(14) . . ?
C22 C21 P1 115.15(16) . . ?
C23 C21 H21 107.0 . . ?
C22 C21 H21 107.0 . . ?
P1 C21 H21 107.0 . . ?
C21 C22 H22A 109.5 . . ?
C21 C22 H22B 109.5 . . ?
H22A C22 H22B 109.5 . . ?
C21 C22 H22C 109.5 . . ?
H22A C22 H22C 109.5 . . ?
H22B C22 H22C 109.5 . . ?
C21 C23 H23A 109.5 . . ?
C21 C23 H23B 109.5 . . ?
H23A C23 H23B 109.5 . . ?
C21 C23 H23C 109.5 . . ?
H23A C23 H23C 109.5 . . ?
H23B C23 H23C 109.5 . . ?
C26 C24 C25 111.43(19) . . ?
C26 C24 P2 114.83(15) . . ?
C25 C24 P2 109.39(15) . . ?
C26 C24 H24 106.9 . . ?
C25 C24 H24 106.9 . . ?
P2 C24 H24 106.9 . . ?
C24 C25 H25A 109.5 . . ?
C24 C25 H25B 109.5 . . ?
H25A C25 H25B 109.5 . . ?
C24 C25 H25C 109.5 . . ?
H25A C25 H25C 109.5 . . ?
H25B C25 H25C 109.5 . . ?
C24 C26 H26A 109.5 . . ?
C24 C26 H26B 109.5 . . ?
H26A C26 H26B 109.5 . . ?
C24 C26 H26C 109.5 . . ?
H26A C26 H26C 109.5 . . ?
H26B C26 H26C 109.5 . . ?
C28 C27 C29 111.45(18) . . ?
C28 C27 P2 109.58(13) . . ?
C29 C27 P2 111.80(14) . . ?
C28 C27 H27 108.0 . . ?
C29 C27 H27 108.0 . . ?
P2 C27 H27 108.0 . . ?
C27 C28 H28A 109.5 . . ?
C27 C28 H28B 109.5 . . ?
H28A C28 H28B 109.5 . . ?
C27 C28 H28C 109.5 . . ?
H28A C28 H28C 109.5 . . ?
H28B C28 H28C 109.5 . . ?
C27 C29 H29A 109.5 . . ?
C27 C29 H29B 109.5 . . ?
H29A C29 H29B 109.5 . . ?
C27 C29 H29C 109.5 . . ?
H29A C29 H29C 109.5 . . ?
H29B C29 H29C 109.5 . . ?
C35B C30 C35A 113(2) . . ?
C35B C30 C31B 122(3) . . ?
C35A C30 C31B 9.1(16) . . ?
C35B C30 C31A 3(3) . . ?
C35A C30 C31A 114.2(7) . . ?
C31B C30 C31A 123.3(13) . . ?
C35B C30 Ni1 122(2) . . ?
C35A C30 Ni1 125.2(5) . . ?
C31B C30 Ni1 116.1(12) . . ?
C31A C30 Ni1 120.5(5) . . ?
O1 C37 C38 101.8(5) . . ?
O1 C37 H37A 111.4 . . ?
C38 C37 H37A 111.4 . . ?
O1 C37 H37B 111.4 . . ?
C38 C37 H37B 111.4 . . ?
H37A C37 H37B 109.3 . . ?
C39 C38 C37 102.5(5) . . ?
C39 C38 H38A 111.3 . . ?
C37 C38 H38A 111.3 . . ?
C39 C38 H38B 111.3 . . ?
C37 C38 H38B 111.3 . . ?
H38A C38 H38B 109.2 . . ?
C40 C39 C38 111.5(5) . . ?
C40 C39 H39A 109.3 . . ?
C38 C39 H39A 109.3 . . ?
C40 C39 H39B 109.3 . . ?
C38 C39 H39B 109.3 . . ?
H39A C39 H39B 108.0 . . ?
C39 C40 O1 103.2(5) . . ?
C39 C40 H40A 111.1 . . ?
O1 C40 H40A 111.1 . . ?
C39 C40 H40B 111.1 . . ?
O1 C40 H40B 111.1 . . ?
H40A C40 H40B 109.1 . . ?
C13 N1 C1 117.43(15) . . ?
C13 N1 Ni1 121.41(12) . . ?
C1 N1 Ni1 121.16(12) . . ?
C30 Ni1 N1 178.08(8) . . ?
C30 Ni1 P1 94.04(6) . . ?
N1 Ni1 P1 86.76(5) . . ?
C30 Ni1 P2 93.10(6) . . ?
N1 Ni1 P2 86.22(5) . . ?
P1 Ni1 P2 171.90(2) . . ?
C37 O1 C40 109.1(4) . . ?
C2 P1 C21 107.17(10) . . ?
C2 P1 C18 105.52(9) . . ?
C21 P1 C18 106.22(10) . . ?
C2 P1 Ni1 100.77(6) . . ?
C21 P1 Ni1 114.51(7) . . ?
C18 P1 Ni1 121.35(8) . . ?
C12 P2 C27 106.27(9) . . ?
C12 P2 C24 106.73(9) . . ?
C27 P2 C24 105.81(10) . . ?
C12 P2 Ni1 100.89(6) . . ?
C27 P2 Ni1 124.72(7) . . ?
C24 P2 Ni1 111.06(7) . . ?
H31A C31A C32A 119.8 . . ?
H31A C31A C30 119.8 . . ?
C32A C31A C30 120.5(9) . . ?
H31A C31A H31A 0.0 . . ?
C32A C31A H31A 119.8 . . ?
C30 C31A H31A 119.8 . . ?
C31A C32A C33A 122.2(9) . . ?
C31A C32A C36A 120.6(8) . . ?
C33A C32A C36A 116.9(7) . . ?
C34A C33A C32A 117.8(9) . . ?
C34A C33A H33A 121.1 . . ?
C32A C33A H33A 121.1 . . ?
C33A C34A C35A 120.5(9) . . ?
C33A C34A H34A 119.7 . . ?
C35A C34A H34A 119.7 . . ?
C34A C35A C30 124.6(9) . . ?
C34A C35A H35A 117.7 . . ?
C30 C35A H35A 117.7 . . ?
C32A C36A H36A 109.5 . . ?
C32A C36A H36B 109.5 . . ?
H36A C36A H36B 109.5 . . ?
C32A C36A H36C 109.5 . . ?
H36A C36A H36C 109.5 . . ?
H36B C36A H36C 109.5 . . ?
C32B C31B C30 115(2) . . ?
C32B C31B H31B 122.3 . . ?
C30 C31B H31B 122.3 . . ?
C31B C32B C33B 121(3) . . ?
C31B C32B C36B 130.1(19) . . ?
C33B C32B C36B 109(2) . . ?
C32B C33B C34B 125(3) . . ?
C32B C33B H33B 117.7 . . ?
C34B C33B H33B 117.7 . . ?
C33B C34B C35B 109(2) . . ?
C33B C34B H34B 125.7 . . ?
C35B C34B H34B 125.7 . . ?
C30 C35B C34B 129(4) . . ?
C30 C35B H35B 115.5 . . ?
C34B C35B H35B 115.5 . . ?
C32B C36B H36D 109.5 . . ?
C32B C36B H36E 109.5 . . ?
H36D C36B H36E 109.5 . . ?
C32B C36B H36F 109.5 . . ?
H36D C36B H36F 109.5 . . ?
H36E C36B H36F 109.5 . . ?
C44A O2A C41A 71.8(16) . . ?
O2A C41A C42A 78.6(9) . . ?
O2A C41A H41A 115.5 . . ?
C42A C41A H41A 115.5 . . ?
O2A C41A H41B 115.5 . . ?
C42A C41A H41B 115.5 . . ?
H41A C41A H41B 112.5 . . ?
C43A C42A C41A 83.3(10) . . ?
C43A C42A H42A 114.7 . . ?
C41A C42A H42A 114.7 . . ?
C43A C42A H42B 114.7 . . ?
C41A C42A H42B 114.7 . . ?
H42A C42A H42B 111.8 . . ?
C42A C43A C44A 96.5(10) . . ?
C42A C43A H43A 112.5 . . ?
C44A C43A H43A 112.5 . . ?
C42A C43A H43B 112.5 . . ?
C44A C43A H43B 112.5 . . ?
H43A C43A H43B 110.0 . . ?
O2A C44A C43A 108.9(14) . . ?
O2A C44A H44A 109.9 . . ?
C43A C44A H44A 109.9 . . ?
O2A C44A H44B 109.9 . . ?
C43A C44A H44B 109.9 . . ?
H44A C44A H44B 108.3 . . ?
C44B O2B C41B 105.0(9) . . ?
O2B C41B C42B 109.9(7) . . ?
O2B C41B H41C 109.7 . . ?
C42B C41B H41C 109.7 . . ?
O2B C41B H41D 109.7 . . ?
C42B C41B H41D 109.7 . . ?
H41C C41B H41D 108.2 . . ?
C43B C42B C41B 105.8(6) . . ?
C43B C42B H42C 110.6 . . ?
C41B C42B H42C 110.6 . . ?
C43B C42B H42D 110.6 . . ?
C41B C42B H42D 110.6 . . ?
H42C C42B H42D 108.7 . . ?
C42B C43B C44B 97.6(7) . . ?
C42B C43B H43C 112.3 . . ?
C44B C43B H43C 112.3 . . ?
C42B C43B H43D 112.3 . . ?
C44B C43B H43D 112.3 . . ?
H43C C43B H43D 109.8 . . ?
O2B C44B C43B 111.7(7) . . ?
O2B C44B H44C 109.3 . . ?
C43B C44B H44C 109.3 . . ?
O2B C44B H44D 109.3 . . ?
C43B C44B H44D 109.3 . . ?
H44C C44B H44D 107.9 . . ?

loop_
_geom_bond_atom_site_label_1
_geom_bond_atom_site_label_2
_geom_bond_distance
_geom_bond_site_symmetry_2
_geom_bond_publ_flag
C1 N1 1.390(2) . ?
C1 C6 1.416(2) . ?
C1 C2 1.417(2) . ?
C2 C3 1.397(3) . ?
C2 P1 1.8083(18) . ?
C3 C4 1.392(3) . ?
C3 H3 0.9500 . ?
C4 C5 1.394(3) . ?
C4 C14 1.510(3) . ?
C5 C6 1.392(3) . ?
C5 H5 0.9500 . ?
C6 C7 1.531(3) . ?
C7 C8 1.527(3) . ?
C7 C16 1.539(3) . ?
C7 C17 1.548(3) . ?
C8 C9 1.399(3) . ?
C8 C13 1.415(3) . ?
C9 C10 1.388(3) . ?
C9 H9 0.9500 . ?
C10 C11 1.394(3) . ?
C10 C15 1.515(3) . ?
C11 C12 1.394(3) . ?
C11 H11 0.9500 . ?
C12 C13 1.416(3) . ?
C12 P2 1.8043(19) . ?
C13 N1 1.386(2) . ?
C14 H14A 0.9800 . ?
C14 H14B 0.9800 . ?
C14 H14C 0.9800 . ?
C15 H15A 0.9800 . ?
C15 H15B 0.9800 . ?
C15 H15C 0.9800 . ?
C16 H16A 0.9800 . ?
C16 H16B 0.9800 . ?
C16 H16C 0.9800 . ?
C17 H17A 0.9800 . ?
C17 H17B 0.9800 . ?
C17 H17C 0.9800 . ?
C18 C19 1.528(3) . ?
C18 C20 1.535(3) . ?
C18 P1 1.846(2) . ?
C18 H18 1.0000 . ?
C19 H19A 0.9800 . ?
C19 H19B 0.9800 . ?
C19 H19C 0.9800 . ?
C20 H20A 0.9800 . ?
C20 H20B 0.9800 . ?
C20 H20C 0.9800 . ?
C21 C23 1.532(3) . ?
C21 C22 1.536(3) . ?
C21 P1 1.841(2) . ?
C21 H21 1.0000 . ?
C22 H22A 0.9800 . ?
C22 H22B 0.9800 . ?
C22 H22C 0.9800 . ?
C23 H23A 0.9800 . ?
C23 H23B 0.9800 . ?
C23 H23C 0.9800 . ?
C24 C26 1.528(3) . ?
C24 C25 1.530(3) . ?
C24 P2 1.852(2) . ?
C24 H24 1.0000 . ?
C25 H25A 0.9800 . ?
C25 H25B 0.9800 . ?
C25 H25C 0.9800 . ?
C26 H26A 0.9800 . ?
C26 H26B 0.9800 . ?
C26 H26C 0.9800 . ?
C27 C28 1.530(3) . ?
C27 C29 1.538(3) . ?
C27 P2 1.8454(19) . ?
C27 H27 1.0000 . ?
C28 H28A 0.9800 . ?
C28 H28B 0.9800 . ?
C28 H28C 0.9800 . ?
C29 H29A 0.9800 . ?
C29 H29B 0.9800 . ?
C29 H29C 0.9800 . ?
C30 C35B 1.20(3) . ?
C30 C35A 1.391(8) . ?
C30 C31B 1.435(16) . ?
C30 C31A 1.453(7) . ?
C30 Ni1 1.9079(19) . ?
C37 O1 1.365(7) . ?
C37 C38 1.462(8) . ?
C37 H37A 0.9900 . ?
C37 H37B 0.9900 . ?
C38 C39 1.393(7) . ?
C38 H38A 0.9900 . ?
C38 H38B 0.9900 . ?
C39 C40 1.357(7) . ?
C39 H39A 0.9900 . ?
C39 H39B 0.9900 . ?
C40 O1 1.365(7) . ?
C40 H40A 0.9900 . ?
C40 H40B 0.9900 . ?
N1 Ni1 1.9237(15) . ?
Ni1 P1 2.1623(5) . ?
Ni1 P2 2.1626(5) . ?
C31A H31A 0.9500 . ?
C31A C32A 1.391(14) . ?
C31A H31A 0.9500 . ?
C32A C33A 1.397(9) . ?
C32A C36A 1.458(11) . ?
C33A C34A 1.374(9) . ?
C33A H33A 0.9500 . ?
C34A C35A 1.385(8) . ?
C34A H34A 0.9500 . ?
C35A H35A 0.9500 . ?
C36A H36A 0.9800 . ?
C36A H36B 0.9800 . ?
C36A H36C 0.9800 . ?
C31B C32B 1.383(19) . ?
C31B H31B 0.9500 . ?
C32B C33B 1.388(19) . ?
C32B C36B 1.45(3) . ?
C33B C34B 1.395(19) . ?
C33B H33B 0.9500 . ?
C34B C35B 1.49(4) . ?
C34B H34B 0.9500 . ?
C35B H35B 0.9500 . ?
C36B H36D 0.9800 . ?
C36B H36E 0.9800 . ?
C36B H36F 0.9800 . ?
O2A C44A 1.336(18) . ?
O2A C41A 1.402(17) . ?
C41A C42A 1.947(19) . ?
C41A H41A 0.9900 . ?
C41A H41B 0.9900 . ?
C42A C43A 1.418(19) . ?
C42A H42A 0.9900 . ?
C42A H42B 0.9900 . ?
C43A C44A 1.49(3) . ?
C43A H43A 0.9900 . ?
C43A H43B 0.9900 . ?
C44A H44A 0.9900 . ?
C44A H44B 0.9900 . ?
O2B C44B 1.314(13) . ?
O2B C41B 1.346(11) . ?
C41B C42B 1.544(15) . ?
C41B H41C 0.9900 . ?
C41B H41D 0.9900 . ?
C42B C43B 1.426(12) . ?
C42B H42C 0.9900 . ?
C42B H42D 0.9900 . ?
C43B C44B 1.576(14) . ?
C43B H43C 0.9900 . ?
C43B H43D 0.9900 . ?
C44B H44C 0.9900 . ?
C44B H44D 0.9900 . ?
